data_2241974
loop_
_publ_author_name
'\<Cern\'ak, Juraj'
'Kuch\'ar, Juraj'
'Heged\"us, Michal'

_publ_section_title
;
 Disorder of the dimeric TCNQ--TCNQ unit in the crystal structure of
 [Ni(bpy)~3~]~2~(TCNQ--TCNQ)(TCNQ)~2~&#x00B7;6H~2~O (TCNQ is
 7,7,8,8-tetracyanoquinodimethane)
;
_journal_coeditor_code ZL2686
_journal_issue 1
_journal_name_full 'Acta Crystallographica Section E'
_journal_page_first 8
_journal_page_last 12
_journal_paper_doi 10.1107/S2056989016019162
_journal_volume 73
_journal_year 2017
_chemical_formula_iupac '[Ni (C10 H8 N2)3]2 (C24 H8 N8) (C12 H4 N4)2, 6H2 O'
_chemical_formula_moiety '2(C30 H24 N6 Ni 2+), 1.506(C24 H8 N8 2-), 2.494(C12 H4 N4 -), 6(H2 O)'
_chemical_formula_sum 'C108 H76 N28 Ni2 O6'
_chemical_formula_weight 1979.35
_chemical_name_systematic
;
Bis[tris(2,2'-bipyridine-\k^2^<i>N</i>,<i>N</i>')nickel(II)]
bis(7,7,8,8-tetracyanoquinonedimethane radical anion)
bi[7,7,8,8-tetracyanoquinonedimethanide] hexahydrate
;
_space_group_crystal_system triclinic
_space_group_IT_number 2
_space_group_name_Hall '-P 1'
_space_group_name_H-M_alt 'P -1'
_symmetry_space_group_name_Hall '-P 1'
_symmetry_space_group_name_H-M 'P -1'
_atom_sites_solution_hydrogens mixed
_audit_creation_method SHELXL-2014/7
_cell_angle_alpha 88.828(3)
_cell_angle_beta 86.336(3)
_cell_angle_gamma 73.586(3)
_cell_formula_units_Z 1
_cell_length_a 12.4034(4)
_cell_length_b 13.2921(4)
_cell_length_c 15.4869(4)
_cell_measurement_reflns_used 10858
_cell_measurement_temperature 200(2)
_cell_measurement_theta_max 3.3710
_cell_measurement_theta_min 3.3710
_cell_volume 2444.21(13)
_computing_cell_refinement
;
CrysAlis PRO (Rigaku OD, 2015)
;
_computing_data_collection
;
CrysAlis PRO (Rigaku OD, 2015)
;
_computing_data_reduction
;
CrysAlis PRO (Rigaku OD, 2015)
;
_computing_molecular_graphics
;
DIAMOND (Brandenburg, 2007)
;
_computing_publication_material
;
publCIF (Westrip, 2010)
;
_computing_structure_refinement
;
SHELXL2014 (Sheldrick, 2015)
;
_computing_structure_solution
;
SIR92 (Altomare <i>et al.</i>,  1994)
;
_diffrn_ambient_temperature 200(2)
_diffrn_detector_area_resol_mean 8.3438
_diffrn_measured_fraction_theta_full 0.999
_diffrn_measured_fraction_theta_max 0.869
_diffrn_measurement_device_type 'Rigaku OD Xcalibur, Sapphire2, large Be window'
_diffrn_measurement_method '\w scans'
_diffrn_radiation_type MoK\a
_diffrn_radiation_wavelength 0.71073
_diffrn_reflns_av_R_equivalents 0.0353
_diffrn_reflns_limit_h_max 16
_diffrn_reflns_limit_h_min -16
_diffrn_reflns_limit_k_max 17
_diffrn_reflns_limit_k_min -18
_diffrn_reflns_limit_l_max 19
_diffrn_reflns_limit_l_min -20
_diffrn_reflns_number 31246
_diffrn_reflns_theta_full 26.000
_diffrn_reflns_theta_max 28.970
_diffrn_reflns_theta_min 2.918
_exptl_absorpt_coefficient_mu 0.457
_exptl_absorpt_correction_T_max 0.914
_exptl_absorpt_correction_T_min 0.864
_exptl_absorpt_correction_type analytical
_exptl_absorpt_process_details
;
[CrysAlis PRO (Rigaku OD, 2015), based on expressions
derived by Clark & Reid (1995)]
;
_exptl_crystal_colour green
_exptl_crystal_density_diffrn 1.345
_exptl_crystal_description prism
_exptl_crystal_F_000 1024
_exptl_crystal_size_max 0.520
_exptl_crystal_size_mid 0.391
_exptl_crystal_size_min 0.277
_refine_diff_density_max 0.336
_refine_diff_density_min -0.244
_refine_ls_extinction_method none
_refine_ls_goodness_of_fit_ref 1.047
_refine_ls_hydrogen_treatment mixed
_refine_ls_matrix_type full
_refine_ls_number_parameters 726
_refine_ls_number_reflns 11255
_refine_ls_number_restraints 37
_refine_ls_restrained_S_all 1.046
_refine_ls_R_factor_all 0.0910
_refine_ls_R_factor_gt 0.0492
_refine_ls_shift/su_max 0.000
_refine_ls_shift/su_mean 0.000
_refine_ls_structure_factor_coef Fsqd
_refine_ls_weighting_details 'w=1/[\s^2^(Fo^2^)+(0.0500P)^2^+0.5977P] where P=(Fo^2^+2Fc^2^)/3'
_refine_ls_weighting_scheme calc
_refine_ls_wR_factor_gt 0.1071
_refine_ls_wR_factor_ref 0.1260
_reflns_number_gt 7475
_reflns_number_total 11255
_reflns_threshold_expression 'I > 2\s(I)'
_cod_data_source_file zl2686sup1.cif
_cod_data_source_block I
_cod_database_code 2241974
_shelx_space_group_comment
;
The symmetry employed for this shelxl refinement is uniquely defined
by the following loop, which should always be used as a source of
symmetry information in preference to the above space-group names.
They are only intended as comments.
;
_shelx_estimated_absorpt_t_min 0.797
_shelx_estimated_absorpt_t_max 0.884

loop_
_space_group_symop_operation_xyz
'x, y, z'
'-x, -y, -z'

loop_
_atom_site_type_symbol
_atom_site_label
_atom_site_fract_x
_atom_site_fract_y
_atom_site_fract_z
_atom_site_U_iso_or_equiv
_atom_site_adp_type
_atom_site_calc_flag
_atom_site_occupancy
_atom_site_disorder_assembly
_atom_site_disorder_group
O O1A 0.1896(5) 0.8735(5) 0.8522(4) 0.1007(18) Uani d 0.5 A 1
H H1A 0.247(4) 0.847(8) 0.820(5) 0.151 Uiso d 0.5 B 1
H H1B 0.210(7) 0.903(5) 0.893(2) 0.151 Uiso d 0.5 C 1
O O1B 0.0587(5) 0.9770(6) 0.9161(4) 0.129(2) Uani d 0.5 D -2
H H1C 0.125(4) 0.982(9) 0.909(3) 0.193 Uiso d 0.5 E -2
H H1D 0.033(6) 1.005(11) 0.964(5) 0.193 Uiso d 0.5 F -2
O O2A -0.1755(2) 0.9694(2) 0.65321(18) 0.0834(8) Uani d 0.908(3) G 1
H H2A -0.232(2) 0.975(3) 0.689(2) 0.125 Uiso d 0.908(3) G 1
H H2B -0.197(3) 1.020(2) 0.618(2) 0.125 Uiso d 0.908(3) G 1
O O2B -0.0574(17) 1.0092(17) 0.5847(16) 0.0834(8) Uani d 0.092(3) G 2
H H2C -0.1045 1.0697 0.5835 0.125 Uiso d 0.092(3) G 2
H H2D -0.0210 1.0037 0.5357 0.125 Uiso d 0.092(3) G 2
O O3A 0.0233(18) 0.8983(17) 0.7290(12) 0.186(7) Uani d 0.5 H 1
H H3A -0.047(2) 0.924(13) 0.739(2) 0.279 Uiso d 0.5 I 1
H H3B 0.051(5) 0.911(10) 0.775(5) 0.279 Uiso d 0.5 J 1
O O3B -0.0063(16) 0.8831(12) 0.7729(13) 0.155(7) Uani d 0.5 K -2
H H3C 0.007(9) 0.918(8) 0.814(7) 0.232 Uiso d 0.5 L -2
H H3D -0.069(5) 0.920(10) 0.756(3) 0.232 Uiso d 0.5 M -2
Ni Ni1 0.00252(2) 0.36352(2) 0.74798(2) 0.03705(10) Uani d 1 . .
N N1 -0.11257(15) 0.28116(15) 0.78825(12) 0.0382(4) Uani d 1 . .
N N2 0.02588(16) 0.34809(16) 0.88183(12) 0.0415(5) Uani d 1 . .
N N3 -0.01954(16) 0.34866(16) 0.61637(12) 0.0399(5) Uani d 1 . .
N N4 0.12404(16) 0.22081(16) 0.71749(12) 0.0411(5) Uani d 1 . .
N N5 -0.11165(15) 0.51236(16) 0.75713(12) 0.0403(5) Uani d 1 . .
N N6 0.10952(16) 0.45865(16) 0.73098(12) 0.0418(5) Uani d 1 . .
C C1 -0.11042(19) 0.25284(19) 0.87224(15) 0.0392(5) Uani d 1 . .
C C2 -0.1837(2) 0.2005(2) 0.90954(17) 0.0535(7) Uani d 1 . .
H H2 -0.1810 0.1814 0.9690 0.064 Uiso calc 1 . .
C C3 -0.2613(2) 0.1765(2) 0.85878(19) 0.0582(7) Uani d 1 . .
H H3 -0.3130 0.1416 0.8834 0.070 Uiso calc 1 . .
C C4 -0.2627(2) 0.2036(2) 0.77311(18) 0.0519(7) Uani d 1 . .
H H4 -0.3146 0.1872 0.7371 0.062 Uiso calc 1 . .
C C5 -0.1865(2) 0.25578(19) 0.74003(17) 0.0445(6) Uani d 1 . .
H H5 -0.1870 0.2742 0.6804 0.053 Uiso calc 1 . .
C C6 -0.0262(2) 0.28306(19) 0.92217(15) 0.0403(5) Uani d 1 . .
C C7 -0.0015(2) 0.2457(2) 1.00526(16) 0.0583(7) Uani d 1 . .
H H7 -0.0385 0.1988 1.0325 0.070 Uiso calc 1 . .
C C8 0.0777(3) 0.2778(3) 1.04744(18) 0.0666(9) Uani d 1 . .
H H8 0.0979 0.2513 1.1033 0.080 Uiso calc 1 . .
C C9 0.1271(2) 0.3487(3) 1.00788(18) 0.0620(8) Uani d 1 . .
H H9 0.1791 0.3743 1.0369 0.074 Uiso calc 1 . .
C C10 0.0994(2) 0.3815(2) 0.92542(17) 0.0530(7) Uani d 1 . .
H H10 0.1339 0.4301 0.8979 0.064 Uiso calc 1 . .
C C11 0.0359(2) 0.25522(19) 0.58218(15) 0.0404(5) Uani d 1 . .
C C12 0.0153(3) 0.2252(2) 0.50062(17) 0.0587(7) Uani d 1 . .
H H12 0.0555 0.1585 0.4776 0.070 Uiso calc 1 . .
C C13 -0.0648(3) 0.2945(3) 0.45379(18) 0.0664(9) Uani d 1 . .
H H13 -0.0827 0.2747 0.3991 0.080 Uiso calc 1 . .
C C14 -0.1182(2) 0.3921(3) 0.48679(17) 0.0602(8) Uani d 1 . .
H H14 -0.1711 0.4419 0.4543 0.072 Uiso calc 1 . .
C C15 -0.0937(2) 0.4167(2) 0.56792(16) 0.0490(6) Uani d 1 . .
H H15 -0.1306 0.4844 0.5906 0.059 Uiso calc 1 . .
C C16 0.1199(2) 0.18548(19) 0.63741(16) 0.0414(6) Uani d 1 . .
C C17 0.1909(2) 0.0903(2) 0.60849(19) 0.0564(7) Uani d 1 . .
H H17 0.1860 0.0656 0.5521 0.068 Uiso calc 1 . .
C C18 0.2686(3) 0.0322(2) 0.6630(2) 0.0654(8) Uani d 1 . .
H H18 0.3192 -0.0325 0.6438 0.078 Uiso calc 1 . .
C C19 0.2733(2) 0.0672(2) 0.7442(2) 0.0627(8) Uani d 1 . .
H H19 0.3263 0.0275 0.7824 0.075 Uiso calc 1 . .
C C20 0.1987(2) 0.1624(2) 0.76974(18) 0.0530(7) Uani d 1 . .
H H20 0.2008 0.1868 0.8266 0.064 Uiso calc 1 . .
C C21 -0.0658(2) 0.59287(19) 0.74590(14) 0.0389(5) Uani d 1 . .
C C22 -0.1307(2) 0.6948(2) 0.73577(16) 0.0463(6) Uani d 1 . .
H H22 -0.0963 0.7499 0.7271 0.056 Uiso calc 1 . .
C C23 -0.2465(2) 0.7157(2) 0.73844(17) 0.0527(7) Uani d 1 . .
H H23 -0.2927 0.7853 0.7311 0.063 Uiso calc 1 . .
C C24 -0.2941(2) 0.6348(2) 0.75180(17) 0.0512(7) Uani d 1 . .
H H24 -0.3735 0.6476 0.7552 0.061 Uiso calc 1 . .
C C25 -0.2239(2) 0.5343(2) 0.76024(17) 0.0480(6) Uani d 1 . .
H H25 -0.2569 0.4782 0.7686 0.058 Uiso calc 1 . .
C C26 0.0594(2) 0.5614(2) 0.74387(14) 0.0399(5) Uani d 1 . .
C C27 0.1211(2) 0.6318(2) 0.75518(16) 0.0496(6) Uani d 1 . .
H H27 0.0845 0.7038 0.7662 0.059 Uiso calc 1 . .
C C28 0.2382(2) 0.5942(3) 0.75003(17) 0.0577(8) Uani d 1 . .
H H28 0.2827 0.6406 0.7582 0.069 Uiso calc 1 . .
C C29 0.2888(2) 0.4909(3) 0.73328(17) 0.0566(7) Uani d 1 . .
H H29 0.3685 0.4648 0.7274 0.068 Uiso calc 1 . .
C C30 0.2221(2) 0.4246(2) 0.72501(16) 0.0510(7) Uani d 1 . .
H H30 0.2574 0.3522 0.7147 0.061 Uiso calc 1 . .
N N8 0.54409(19) 0.48344(18) 0.81067(14) 0.0533(6) Uani d 1 . .
N N9 0.3772(3) 0.0161(2) 1.21738(16) 0.0813(9) Uani d 1 . .
N N10 0.2633(2) 0.0190(2) 0.95837(16) 0.0712(8) Uani d 1 . .
C C34 0.42800(19) 0.16964(19) 1.03807(14) 0.0385(5) Uani d 1 . .
N N7A 0.7420(5) 0.4375(8) 1.0324(8) 0.0541(15) Uani d 0.753(9) N 1
C C31A 0.5096(4) 0.3468(4) 0.9968(3) 0.0344(10) Uani d 0.753(9) N 1
C C32A 0.5305(7) 0.2926(7) 1.0769(5) 0.0389(13) Uani d 0.753(9) N 1
H H32A 0.5740 0.3147 1.1170 0.047 Uiso calc 0.753(9) N 1
C C33A 0.4886(9) 0.2079(16) 1.0975(10) 0.0393(18) Uani d 0.753(9) N 1
H H33A 0.5009 0.1752 1.1526 0.047 Uiso calc 0.753(9) N 1
C C35A 0.4121(11) 0.2223(7) 0.9579(4) 0.0415(17) Uani d 0.753(9) N 1
H H35A 0.3727 0.1977 0.9161 0.050 Uiso calc 0.753(9) N 1
C C36A 0.4508(6) 0.3076(5) 0.9373(5) 0.0389(13) Uani d 0.753(9) N 1
H H36A 0.4377 0.3402 0.8823 0.047 Uiso calc 0.753(9) N 1
C C37A 0.5439(3) 0.4471(4) 0.9774(2) 0.0368(10) Uani d 0.753(9) N 1
C C38A 0.6576(2) 0.4385(2) 1.00707(16) 0.0434(6) Uani d 0.753(9) N 1
C C39A 0.5463(7) 0.4688(4) 0.8835(3) 0.0334(12) Uani d 0.753(9) N 1
N N7B 0.725(2) 0.460(3) 1.041(3) 0.0541(15) Uani d 0.247(9) N 2
C C31B 0.5328(15) 0.3184(15) 0.9834(12) 0.0344(10) Uani d 0.247(9) N 2
C C32B 0.549(3) 0.277(3) 1.0618(17) 0.0389(13) Uani d 0.247(9) N 2
H H32B 0.5941 0.3010 1.0993 0.047 Uiso calc 0.247(9) N 2
C C33B 0.504(3) 0.202(5) 1.088(3) 0.0393(18) Uani d 0.247(9) N 2
H H33B 0.5227 0.1687 1.1422 0.047 Uiso calc 0.247(9) N 2
C C35B 0.423(4) 0.203(3) 0.9511(13) 0.0415(17) Uani d 0.247(9) N 2
H H35B 0.3886 0.1719 0.9105 0.050 Uiso calc 0.247(9) N 2
C C36B 0.470(2) 0.2819(19) 0.926(2) 0.0389(13) Uani d 0.247(9) N 2
H H36B 0.4596 0.3116 0.8702 0.047 Uiso calc 0.247(9) N 2
C C37B 0.5775(11) 0.4002(12) 0.9580(8) 0.0368(10) Uani d 0.247(9) N 2
C C38B 0.6576(2) 0.4385(2) 1.00707(16) 0.0434(6) Uani d 0.247(9) N 2
C C39B 0.561(3) 0.4429(15) 0.8746(11) 0.0334(12) Uani d 0.247(9) N 2
C C40 0.3769(2) 0.08793(19) 1.06320(15) 0.0437(6) Uani d 1 . .
C C41 0.3786(3) 0.0475(2) 1.14731(17) 0.0529(7) Uani d 1 . .
C C42 0.3148(2) 0.0497(2) 1.00509(16) 0.0481(6) Uani d 1 . .
N N11 0.5248(2) 0.7399(2) 0.29382(17) 0.0701(7) Uani d 1 . .
N N12 0.7339(2) 0.6518(2) 0.51503(18) 0.0747(8) Uani d 1 . .
C C43 0.5416(2) 0.8954(2) 0.46974(15) 0.0431(6) Uani d 1 . .
C C44 0.5744(2) 0.9267(2) 0.54848(16) 0.0477(6) Uani d 1 . .
H H44 0.6255 0.8763 0.5817 0.057 Uiso calc 1 . .
C C45 0.4651(2) 0.9737(2) 0.42244(16) 0.0475(6) Uani d 1 . .
H H45 0.4412 0.9556 0.3693 0.057 Uiso calc 1 . .
C C46 0.5846(2) 0.7918(2) 0.43755(17) 0.0479(6) Uani d 1 . .
C C47 0.5512(2) 0.7624(2) 0.35862(19) 0.0508(6) Uani d 1 . .
N N13 0.7442(2) 0.1592(2) 0.54178(17) 0.0708(7) Uani d 1 . .
N N14 0.5887(3) 0.2293(2) 0.29481(19) 0.0916(10) Uani d 1 . .
C C48 0.6669(2) 0.7136(2) 0.48084(18) 0.0531(7) Uani d 1 . .
C C49 0.5579(2) 0.3964(2) 0.47270(16) 0.0490(7) Uani d 1 . .
C C50 0.5688(2) 0.4322(2) 0.55632(16) 0.0523(7) Uani d 1 . .
H H50 0.6156 0.3859 0.5950 0.063 Uiso calc 1 . .
C C51 0.4861(2) 0.4685(2) 0.41768(16) 0.0518(7) Uani d 1 . .
H H51 0.4763 0.4468 0.3614 0.062 Uiso calc 1 . .
C C52 0.6141(2) 0.2929(2) 0.44541(17) 0.0539(7) Uani d 1 . .
C C53 0.6858(2) 0.2194(2) 0.49858(18) 0.0549(7) Uani d 1 . .
C C54 0.6000(3) 0.2571(2) 0.3622(2) 0.0646(8) Uani d 1 . .

loop_
_atom_site_aniso_label
_atom_site_aniso_U_11
_atom_site_aniso_U_22
_atom_site_aniso_U_33
_atom_site_aniso_U_12
_atom_site_aniso_U_13
_atom_site_aniso_U_23
O1A 0.135(5) 0.103(4) 0.097(4) -0.076(4) -0.062(3) 0.024(3)
O1B 0.111(5) 0.151(6) 0.161(6) -0.089(5) -0.067(4) 0.062(5)
O2A 0.095(2) 0.0602(16) 0.086(2) -0.0038(15) -0.0259(15) 0.0048(14)
O2B 0.095(2) 0.0602(16) 0.086(2) -0.0038(15) -0.0259(15) 0.0048(14)
O3A 0.167(11) 0.162(14) 0.248(18) -0.060(9) -0.114(12) 0.053(10)
O3B 0.159(12) 0.082(5) 0.250(17) -0.054(6) -0.131(12) 0.071(8)
Ni1 0.03132(16) 0.04012(19) 0.03937(17) -0.00905(13) -0.00397(12) -0.00099(13)
N1 0.0336(10) 0.0374(11) 0.0430(11) -0.0081(9) -0.0075(8) -0.0009(9)
N2 0.0373(11) 0.0474(12) 0.0413(11) -0.0134(10) -0.0060(9) -0.0056(9)
N3 0.0379(11) 0.0399(12) 0.0394(11) -0.0066(9) -0.0059(9) 0.0054(9)
N4 0.0360(11) 0.0432(12) 0.0420(11) -0.0071(9) -0.0057(9) 0.0030(9)
N5 0.0311(10) 0.0421(12) 0.0478(11) -0.0109(9) 0.0004(9) -0.0019(9)
N6 0.0325(10) 0.0486(13) 0.0442(11) -0.0111(10) -0.0015(9) -0.0020(9)
C1 0.0398(13) 0.0367(13) 0.0412(13) -0.0106(11) -0.0025(10) -0.0031(10)
C2 0.0614(17) 0.0563(17) 0.0477(15) -0.0254(15) -0.0009(13) 0.0012(13)
C3 0.0547(17) 0.0537(17) 0.074(2) -0.0296(15) 0.0025(15) 0.0002(15)
C4 0.0458(15) 0.0441(15) 0.0702(18) -0.0172(13) -0.0140(13) -0.0056(13)
C5 0.0413(14) 0.0438(15) 0.0502(14) -0.0127(12) -0.0132(11) 0.0006(12)
C6 0.0389(13) 0.0442(14) 0.0367(12) -0.0095(11) -0.0019(10) -0.0055(11)
C7 0.0668(19) 0.073(2) 0.0397(14) -0.0265(16) -0.0074(13) 0.0007(14)
C8 0.073(2) 0.090(2) 0.0379(15) -0.0221(19) -0.0156(14) -0.0043(15)
C9 0.0554(17) 0.087(2) 0.0486(16) -0.0246(17) -0.0145(14) -0.0170(15)
C10 0.0467(15) 0.0690(19) 0.0499(15) -0.0250(14) -0.0078(12) -0.0104(14)
C11 0.0396(13) 0.0432(14) 0.0385(12) -0.0127(12) -0.0004(10) 0.0023(11)
C12 0.0697(19) 0.0617(19) 0.0438(15) -0.0160(16) -0.0050(14) -0.0070(13)
C13 0.082(2) 0.081(2) 0.0377(15) -0.0225(19) -0.0177(15) 0.0044(15)
C14 0.0613(18) 0.073(2) 0.0451(15) -0.0142(16) -0.0168(14) 0.0167(15)
C15 0.0464(14) 0.0493(16) 0.0472(14) -0.0067(13) -0.0068(12) 0.0086(12)
C16 0.0381(13) 0.0383(14) 0.0460(14) -0.0092(11) 0.0013(11) 0.0016(11)
C17 0.0571(17) 0.0441(16) 0.0621(17) -0.0053(14) 0.0000(14) -0.0055(13)
C18 0.0598(19) 0.0400(16) 0.083(2) 0.0053(14) 0.0029(16) 0.0020(15)
C19 0.0479(16) 0.0545(18) 0.074(2) 0.0051(14) -0.0104(15) 0.0178(16)
C20 0.0439(15) 0.0562(18) 0.0529(16) -0.0033(13) -0.0116(12) 0.0077(13)
C21 0.0419(13) 0.0415(14) 0.0347(12) -0.0136(12) -0.0043(10) -0.0030(10)
C22 0.0517(16) 0.0424(15) 0.0461(14) -0.0146(13) -0.0067(12) -0.0015(11)
C23 0.0541(16) 0.0423(15) 0.0554(16) -0.0025(13) -0.0069(13) -0.0034(12)
C24 0.0361(14) 0.0530(17) 0.0594(16) -0.0039(13) -0.0010(12) -0.0085(13)
C25 0.0361(13) 0.0460(15) 0.0621(16) -0.0125(12) 0.0006(12) -0.0038(13)
C26 0.0405(13) 0.0481(15) 0.0342(12) -0.0171(12) -0.0041(10) 0.0013(11)
C27 0.0553(16) 0.0537(17) 0.0463(14) -0.0250(14) -0.0084(12) -0.0002(12)
C28 0.0534(17) 0.080(2) 0.0530(16) -0.0391(17) -0.0104(13) 0.0025(15)
C29 0.0388(14) 0.080(2) 0.0559(16) -0.0245(15) -0.0060(12) 0.0024(15)
C30 0.0358(14) 0.0642(18) 0.0539(16) -0.0157(13) -0.0006(12) -0.0021(13)
N8 0.0599(14) 0.0644(16) 0.0454(13) -0.0334(13) -0.0035(11) 0.0019(11)
N9 0.142(3) 0.0666(18) 0.0517(15) -0.0527(19) -0.0295(16) 0.0160(13)
N10 0.092(2) 0.0799(19) 0.0594(15) -0.0493(17) -0.0246(14) 0.0083(13)
C34 0.0394(13) 0.0392(13) 0.0367(12) -0.0101(11) -0.0057(10) -0.0006(10)
N7A 0.038(3) 0.055(5) 0.069(3) -0.011(3) -0.007(3) -0.014(3)
C31A 0.033(3) 0.035(3) 0.036(2) -0.012(2) -0.0042(18) -0.0033(17)
C32A 0.039(4) 0.050(4) 0.030(3) -0.013(3) -0.008(2) -0.005(2)
C33A 0.045(4) 0.042(3) 0.032(4) -0.012(4) -0.009(3) 0.001(2)
C35A 0.046(3) 0.047(4) 0.0359(16) -0.020(3) -0.0114(18) -0.001(2)
C36A 0.041(3) 0.049(4) 0.029(3) -0.017(3) -0.006(2) 0.001(2)
C37A 0.035(2) 0.043(3) 0.0364(19) -0.016(2) -0.0047(16) -0.0032(17)
C38A 0.0355(13) 0.0482(15) 0.0483(14) -0.0143(12) -0.0043(11) -0.0031(12)
C39A 0.031(3) 0.030(3) 0.0401(17) -0.011(3) 0.0026(17) -0.0086(18)
N7B 0.038(3) 0.055(5) 0.069(3) -0.011(3) -0.007(3) -0.014(3)
C31B 0.033(3) 0.035(3) 0.036(2) -0.012(2) -0.0042(18) -0.0033(17)
C32B 0.039(4) 0.050(4) 0.030(3) -0.013(3) -0.008(2) -0.005(2)
C33B 0.045(4) 0.042(3) 0.032(4) -0.012(4) -0.009(3) 0.001(2)
C35B 0.046(3) 0.047(4) 0.0359(16) -0.020(3) -0.0114(18) -0.001(2)
C36B 0.041(3) 0.049(4) 0.029(3) -0.017(3) -0.006(2) 0.001(2)
C37B 0.035(2) 0.043(3) 0.0364(19) -0.016(2) -0.0047(16) -0.0032(17)
C38B 0.0355(13) 0.0482(15) 0.0483(14) -0.0143(12) -0.0043(11) -0.0031(12)
C39B 0.031(3) 0.030(3) 0.0401(17) -0.011(3) 0.0026(17) -0.0086(18)
C40 0.0560(15) 0.0388(14) 0.0390(13) -0.0161(12) -0.0122(11) 0.0017(11)
C41 0.079(2) 0.0384(15) 0.0488(16) -0.0259(14) -0.0176(14) 0.0023(12)
C42 0.0624(17) 0.0473(15) 0.0413(13) -0.0254(14) -0.0096(12) 0.0059(12)
N11 0.0596(16) 0.0695(18) 0.0756(18) -0.0043(13) -0.0215(14) -0.0143(14)
N12 0.0734(18) 0.0589(17) 0.0824(19) 0.0006(14) -0.0258(15) 0.0092(14)
C43 0.0384(13) 0.0483(15) 0.0435(13) -0.0131(12) -0.0070(11) 0.0088(11)
C44 0.0456(14) 0.0496(16) 0.0467(14) -0.0094(13) -0.0167(12) 0.0129(12)
C45 0.0442(14) 0.0572(17) 0.0409(13) -0.0121(13) -0.0133(11) 0.0056(12)
C46 0.0456(14) 0.0464(16) 0.0523(15) -0.0122(13) -0.0130(12) 0.0081(12)
C47 0.0385(14) 0.0469(16) 0.0645(17) -0.0058(12) -0.0121(13) 0.0001(13)
N13 0.0707(17) 0.0765(19) 0.0655(16) -0.0187(15) -0.0198(14) 0.0149(14)
N14 0.143(3) 0.0602(18) 0.0742(19) -0.0231(18) -0.0528(19) 0.0038(15)
C48 0.0482(16) 0.0474(16) 0.0648(17) -0.0135(14) -0.0119(14) 0.0019(14)
C49 0.0516(15) 0.0598(18) 0.0451(14) -0.0300(14) -0.0131(12) 0.0167(13)
C50 0.0590(17) 0.0601(18) 0.0457(15) -0.0269(15) -0.0214(13) 0.0201(13)
C51 0.0613(17) 0.0618(19) 0.0408(14) -0.0287(15) -0.0180(13) 0.0142(13)
C52 0.0638(18) 0.0572(18) 0.0501(15) -0.0298(15) -0.0199(13) 0.0161(13)
C53 0.0595(17) 0.0591(18) 0.0515(16) -0.0238(15) -0.0156(14) 0.0126(14)
C54 0.090(2) 0.0494(17) 0.0608(18) -0.0253(17) -0.0302(17) 0.0153(14)

loop_
_atom_type_symbol
_atom_type_description
_atom_type_scat_dispersion_real
_atom_type_scat_dispersion_imag
_atom_type_scat_source
C C 0.0033 0.0016 'International Tables Vol C Tables 4.2.6.8 and 6.1.1.4'
H H 0.0000 0.0000 'International Tables Vol C Tables 4.2.6.8 and 6.1.1.4'
N N 0.0061 0.0033 'International Tables Vol C Tables 4.2.6.8 and 6.1.1.4'
Ni Ni 0.3393 1.1124 'International Tables Vol C Tables 4.2.6.8 and 6.1.1.4'
O O 0.0106 0.0060 'International Tables Vol C Tables 4.2.6.8 and 6.1.1.4'

loop_
_geom_angle_atom_site_label_1
_geom_angle_atom_site_label_2
_geom_angle_atom_site_label_3
_geom_angle_site_symmetry_1
_geom_angle_site_symmetry_3
_geom_angle
H1A O1A H1B . . 106.7(17)
H1C O1B H1D . . 105.8(17)
H2A O2A H2B . . 104.4(16)
H2C O2B H2D . . 104.3
H3A O3A H3B . . 103.5(17)
H3C O3B H3D . . 103.8(17)
N6 Ni1 N5 . . 78.69(8)
N6 Ni1 N1 . . 169.09(7)
N5 Ni1 N1 . . 96.11(7)
N6 Ni1 N3 . . 96.17(8)
N5 Ni1 N3 . . 93.51(8)
N1 Ni1 N3 . . 93.69(7)
N6 Ni1 N4 . . 96.76(8)
N5 Ni1 N4 . . 170.39(7)
N1 Ni1 N4 . . 89.75(8)
N3 Ni1 N4 . . 78.47(7)
N6 Ni1 N2 . . 92.20(8)
N5 Ni1 N2 . . 94.96(8)
N1 Ni1 N2 . . 78.61(7)
N3 Ni1 N2 . . 169.11(8)
N4 Ni1 N2 . . 93.66(8)
C5 N1 C1 . . 118.4(2)
C5 N1 Ni1 . . 126.90(17)
C1 N1 Ni1 . . 114.74(14)
C6 N2 C10 . . 118.3(2)
C6 N2 Ni1 . . 113.74(14)
C10 N2 Ni1 . . 127.01(18)
C11 N3 C15 . . 118.2(2)
C11 N3 Ni1 . . 114.60(15)
C15 N3 Ni1 . . 126.56(17)
C20 N4 C16 . . 118.7(2)
C20 N4 Ni1 . . 126.95(18)
C16 N4 Ni1 . . 114.24(15)
C25 N5 C21 . . 117.9(2)
C25 N5 Ni1 . . 126.20(17)
C21 N5 Ni1 . . 115.10(15)
C30 N6 C26 . . 118.9(2)
C30 N6 Ni1 . . 125.19(18)
C26 N6 Ni1 . . 114.65(15)
N1 C1 C2 . . 121.8(2)
N1 C1 C6 . . 115.7(2)
C2 C1 C6 . . 122.5(2)
C1 C2 C3 . . 119.0(2)
C1 C2 H2 . . 120.5
C3 C2 H2 . . 120.5
C4 C3 C2 . . 119.5(3)
C4 C3 H3 . . 120.3
C2 C3 H3 . . 120.3
C3 C4 C5 . . 118.4(2)
C3 C4 H4 . . 120.8
C5 C4 H4 . . 120.8
N1 C5 C4 . . 123.0(2)
N1 C5 H5 . . 118.5
C4 C5 H5 . . 118.5
N2 C6 C7 . . 121.7(2)
N2 C6 C1 . . 115.8(2)
C7 C6 C1 . . 122.4(2)
C8 C7 C6 . . 118.9(3)
C8 C7 H7 . . 120.6
C6 C7 H7 . . 120.6
C9 C8 C7 . . 119.4(3)
C9 C8 H8 . . 120.3
C7 C8 H8 . . 120.3
C10 C9 C8 . . 118.5(2)
C10 C9 H9 . . 120.8
C8 C9 H9 . . 120.8
N2 C10 C9 . . 123.1(3)
N2 C10 H10 . . 118.5
C9 C10 H10 . . 118.5
N3 C11 C12 . . 122.1(2)
N3 C11 C16 . . 115.6(2)
C12 C11 C16 . . 122.4(2)
C13 C12 C11 . . 118.6(3)
C13 C12 H12 . . 120.7
C11 C12 H12 . . 120.7
C14 C13 C12 . . 119.6(3)
C14 C13 H13 . . 120.2
C12 C13 H13 . . 120.2
C13 C14 C15 . . 118.7(3)
C13 C14 H14 . . 120.6
C15 C14 H14 . . 120.6
N3 C15 C14 . . 122.7(3)
N3 C15 H15 . . 118.6
C14 C15 H15 . . 118.6
N4 C16 C17 . . 121.5(2)
N4 C16 C11 . . 115.9(2)
C17 C16 C11 . . 122.6(2)
C18 C17 C16 . . 118.7(3)
C18 C17 H17 . . 120.6
C16 C17 H17 . . 120.6
C19 C18 C17 . . 120.2(3)
C19 C18 H18 . . 119.9
C17 C18 H18 . . 119.9
C18 C19 C20 . . 118.3(3)
C18 C19 H19 . . 120.8
C20 C19 H19 . . 120.8
N4 C20 C19 . . 122.5(3)
N4 C20 H20 . . 118.7
C19 C20 H20 . . 118.7
N5 C21 C22 . . 122.1(2)
N5 C21 C26 . . 114.3(2)
C22 C21 C26 . . 123.6(2)
C21 C22 C23 . . 119.1(2)
C21 C22 H22 . . 120.5
C23 C22 H22 . . 120.5
C24 C23 C22 . . 119.3(3)
C24 C23 H23 . . 120.3
C22 C23 H23 . . 120.3
C23 C24 C25 . . 118.6(2)
C23 C24 H24 . . 120.7
C25 C24 H24 . . 120.7
N5 C25 C24 . . 123.0(2)
N5 C25 H25 . . 118.5
C24 C25 H25 . . 118.5
N6 C26 C27 . . 121.8(2)
N6 C26 C21 . . 115.2(2)
C27 C26 C21 . . 123.1(2)
C26 C27 C28 . . 118.3(3)
C26 C27 H27 . . 120.8
C28 C27 H27 . . 120.8
C29 C28 C27 . . 119.7(3)
C29 C28 H28 . . 120.1
C27 C28 H28 . . 120.1
C28 C29 C30 . . 118.8(3)
C28 C29 H29 . . 120.6
C30 C29 H29 . . 120.6
N6 C30 C29 . . 122.4(3)
N6 C30 H30 . . 118.8
C29 C30 H30 . . 118.8
C35A C34 C33A . . 116.5(11)
C35B C34 C33B . . 116(3)
C35B C34 C40 . . 117.9(15)
C35A C34 C40 . . 123.0(5)
C33A C34 C40 . . 120.3(9)
C33B C34 C40 . . 124(3)
C36A C31A C32A . . 117.3(7)
C36A C31A C37A . . 120.8(5)
C32A C31A C37A . . 121.8(6)
C33A C32A C31A . . 121.3(9)
C33A C32A H32A . . 119.4
C31A C32A H32A . . 119.4
C32A C33A C34 . . 121.1(15)
C32A C33A H33A . . 119.4
C34 C33A H33A . . 119.4
C36A C35A C34 . . 123.1(9)
C36A C35A H35A . . 118.5
C34 C35A H35A . . 118.5
C35A C36A C31A . . 120.6(9)
C35A C36A H36A . . 119.7
C31A C36A H36A . . 119.7
C39A C37A C38A . . 107.7(4)
C39A C37A C31A . . 110.8(4)
C38A C37A C31A . . 111.4(3)
C39A C37A C37A . 2_667 105.6(4)
C38A C37A C37A . 2_667 107.4(3)
C31A C37A C37A . 2_667 113.6(3)
N7A C38A C37A . . 175.9(4)
N8 C39A C37A . . 176.7(8)
C32B C31B C37B . . 120(2)
C32B C31B C36B . . 121(3)
C37B C31B C36B . . 119(2)
C33B C32B C31B . . 121(3)
C33B C32B H32B . . 119.6
C31B C32B H32B . . 119.6
C32B C33B C34 . . 122(5)
C32B C33B H33B . . 119.0
C34 C33B H33B . . 119.0
C36B C35B C34 . . 119(3)
C36B C35B H35B . . 120.7
C34 C35B H35B . . 120.7
C35B C36B C31B . . 120(3)
C35B C36B H36B . . 119.9
C31B C36B H36B . . 119.9
C31B C37B C39B . . 119.6(16)
C31B C37B C38B . . 125.5(11)
C39B C37B C38B . . 114.3(15)
N7B C38B C37B . . 174.0(15)
N8 C39B C37B . . 175.2(19)
C41 C40 C42 . . 116.2(2)
C41 C40 C34 . . 122.5(2)
C42 C40 C34 . . 121.2(2)
N9 C41 C40 . . 178.1(4)
N10 C42 C40 . . 179.3(3)
C44 C43 C46 . . 122.2(2)
C44 C43 C45 . . 117.0(2)
C46 C43 C45 . . 120.8(2)
C45 C44 C43 2_676 . 121.7(2)
C45 C44 H44 2_676 . 119.2
C43 C44 H44 . . 119.2
C44 C45 C43 2_676 . 121.3(2)
C44 C45 H45 2_676 . 119.3
C43 C45 H45 . . 119.3
C47 C46 C43 . . 121.2(2)
C47 C46 C48 . . 116.7(2)
C43 C46 C48 . . 122.0(2)
N11 C47 C46 . . 178.8(3)
N12 C48 C46 . . 178.9(3)
C52 C49 C50 . . 121.7(2)
C52 C49 C51 . . 121.2(2)
C50 C49 C51 . . 117.1(3)
C51 C50 C49 2_666 . 121.4(2)
C51 C50 H50 2_666 . 119.3
C49 C50 H50 . . 119.3
C50 C51 C49 2_666 . 121.6(2)
C50 C51 H51 2_666 . 119.2
C49 C51 H51 . . 119.2
C53 C52 C49 . . 122.6(2)
C53 C52 C54 . . 116.3(3)
C49 C52 C54 . . 121.1(2)
N13 C53 C52 . . 179.8(3)
N14 C54 C52 . . 179.2(3)

loop_
_geom_bond_atom_site_label_1
_geom_bond_atom_site_label_2
_geom_bond_site_symmetry_2
_geom_bond_distance
O1A H1A . 0.844(10)
O1A H1B . 0.837(10)
O1B H1C . 0.844(10)
O1B H1D . 0.845(10)
O2A H2A . 0.852(10)
O2A H2B . 0.850(10)
O2B H2C . 0.8508
O2B H2D . 0.8509
O3A H3A . 0.853(10)
O3A H3B . 0.853(10)
O3B H3C . 0.853(10)
O3B H3D . 0.853(10)
Ni1 N6 . 2.078(2)
Ni1 N5 . 2.084(2)
Ni1 N1 . 2.0897(19)
Ni1 N3 . 2.0945(19)
Ni1 N4 . 2.103(2)
Ni1 N2 . 2.1093(19)
N1 C5 . 1.336(3)
N1 C1 . 1.346(3)
N2 C6 . 1.340(3)
N2 C10 . 1.343(3)
N3 C11 . 1.339(3)
N3 C15 . 1.348(3)
N4 C20 . 1.334(3)
N4 C16 . 1.344(3)
N5 C25 . 1.338(3)
N5 C21 . 1.350(3)
N6 C30 . 1.338(3)
N6 C26 . 1.344(3)
C1 C2 . 1.385(3)
C1 C6 . 1.484(3)
C2 C3 . 1.388(4)
C2 H2 . 0.9500
C3 C4 . 1.367(4)
C3 H3 . 0.9500
C4 C5 . 1.390(4)
C4 H4 . 0.9500
C5 H5 . 0.9500
C6 C7 . 1.391(3)
C7 C8 . 1.380(4)
C7 H7 . 0.9500
C8 C9 . 1.375(4)
C8 H8 . 0.9500
C9 C10 . 1.374(4)
C9 H9 . 0.9500
C10 H10 . 0.9500
C11 C12 . 1.392(3)
C11 C16 . 1.487(3)
C12 C13 . 1.382(4)
C12 H12 . 0.9500
C13 C14 . 1.372(4)
C13 H13 . 0.9500
C14 C15 . 1.378(4)
C14 H14 . 0.9500
C15 H15 . 0.9500
C16 C17 . 1.386(4)
C17 C18 . 1.377(4)
C17 H17 . 0.9500
C18 C19 . 1.360(4)
C18 H18 . 0.9500
C19 C20 . 1.388(4)
C19 H19 . 0.9500
C20 H20 . 0.9500
C21 C22 . 1.378(3)
C21 C26 . 1.488(3)
C22 C23 . 1.382(4)
C22 H22 . 0.9500
C23 C24 . 1.371(4)
C23 H23 . 0.9500
C24 C25 . 1.382(4)
C24 H24 . 0.9500
C25 H25 . 0.9500
C26 C27 . 1.385(3)
C27 C28 . 1.394(4)
C27 H27 . 0.9500
C28 C29 . 1.362(4)
C28 H28 . 0.9500
C29 C30 . 1.381(4)
C29 H29 . 0.9500
C30 H30 . 0.9500
N8 C39B . 1.121(15)
N8 C39A . 1.142(5)
N9 C41 . 1.155(3)
N10 C42 . 1.147(3)
C34 C35B . 1.409(16)
C34 C35A . 1.410(6)
C34 C33A . 1.412(6)
C34 C33B . 1.416(16)
C34 C40 . 1.440(3)
N7A C38A . 1.137(5)
C31A C36A . 1.405(9)
C31A C32A . 1.422(8)
C31A C37A . 1.527(7)
C32A C33A . 1.39(2)
C32A H32A . 0.9500
C33A H33A . 0.9500
C35A C36A . 1.375(6)
C35A H35A . 0.9500
C36A H36A . 0.9500
C37A C39A . 1.477(6)
C37A C38A . 1.485(4)
C37A C37A 2_667 1.653(11)
N7B C38B . 1.123(15)
C31B C32B . 1.33(2)
C31B C37B . 1.39(3)
C31B C36B . 1.39(3)
C32B C33B . 1.32(8)
C32B H32B . 0.9500
C33B H33B . 0.9500
C35B C36B . 1.368(16)
C35B H35B . 0.9500
C36B H36B . 0.9500
C37B C39B . 1.404(19)
C37B C38B . 1.490(11)
C40 C41 . 1.398(3)
C40 C42 . 1.411(3)
N11 C47 . 1.146(3)
N12 C48 . 1.140(3)
C43 C44 . 1.416(3)
C43 C46 . 1.418(4)
C43 C45 . 1.421(3)
C44 C45 2_676 1.352(4)
C44 H44 . 0.9500
C45 C44 2_676 1.352(4)
C45 H45 . 0.9500
C46 C47 . 1.412(4)
C46 C48 . 1.424(4)
N13 C53 . 1.151(3)
N14 C54 . 1.143(4)
C49 C52 . 1.415(4)
C49 C50 . 1.417(4)
C49 C51 . 1.421(3)
C50 C51 2_666 1.359(4)
C50 H50 . 0.9500
C51 C50 2_666 1.359(4)
C51 H51 . 0.9500
C52 C53 . 1.412(4)
C52 C54 . 1.422(4)

loop_
_geom_hbond_atom_site_label_D
_geom_hbond_atom_site_label_H
_geom_hbond_atom_site_label_A
_geom_hbond_site_symmetry_A
_geom_hbond_distance_DH
_geom_hbond_distance_HA
_geom_hbond_distance_DA
_geom_hbond_angle_DHA
O1A H1A N14 2_666 0.844(10) 2.597(15) 3.438(8) 174(8)
O1A H1B N10 1_565 0.837(10) 2.136(18) 2.933(5) 159(5)
O1B H1C N10 1_565 0.844(10) 2.11(2) 2.865(5) 150(4)
O2A H2A N9 2_567 0.852(10) 2.216(11) 3.068(4) 178(4)
O2A H2B N13 1_465 0.850(10) 2.148(12) 2.993(4) 173(4)
O2B H2C N13 1_465 0.85 2.05 2.803(16) 146.6
O3A H3A O2A . 0.853(10) 2.09(2) 2.71(2) 130(3)
O3A H3B O1A . 0.853(10) 2.09(2) 2.85(2) 147(5)
O3A H3B O1B . 0.853(10) 2.39(4) 3.20(2) 160(6)
O3B H3C O1B . 0.853(10) 1.99(2) 2.84(2) 170(9)
O3B H3D O2A . 0.853(10) 2.10(2) 2.864(16) 148(5)
C4 H4 N11 2_566 0.95 2.58 3.350(3) 137.8
C5 H5 N3 . 0.95 2.67 3.213(3) 116.8
C7 H7 O1B 2_567 0.95 2.53 3.418(7) 156.0
C10 H10 N6 . 0.95 2.63 3.168(3) 116.3
C12 H12 O2B 2_566 0.95 2.44 3.30(2) 150.4
C15 H15 N5 . 0.95 2.65 3.188(3) 116.6
C15 H15 N12 1_455 0.95 2.68 3.369(4) 130.0
C20 H20 N2 . 0.95 2.69 3.227(3) 116.3
C22 H22 O3B . 0.95 2.48 3.366(15) 155.1
C25 H25 N8 1_455 0.95 2.49 3.184(3) 129.5
C27 H27 O3A . 0.95 2.55 3.43(2) 155.0
C27 H27 O3B . 0.95 2.33 3.276(18) 172.2
C29 H29 N8 . 0.95 2.67 3.432(3) 137.3
C29 H29 N11 2_666 0.95 2.69 3.295(4) 122.5
C30 H30 N11 2_666 0.95 2.63 3.279(4) 126.1

loop_
_geom_torsion_atom_site_label_1
_geom_torsion_atom_site_label_2
_geom_torsion_atom_site_label_3
_geom_torsion_atom_site_label_4
_geom_torsion_site_symmetry_4
_geom_torsion
C5 N1 C1 C2 . -1.3(4)
Ni1 N1 C1 C2 . 178.1(2)
C5 N1 C1 C6 . 179.8(2)
Ni1 N1 C1 C6 . -0.8(3)
N1 C1 C2 C3 . 0.2(4)
C6 C1 C2 C3 . 179.0(2)
C1 C2 C3 C4 . 0.9(4)
C2 C3 C4 C5 . -0.7(4)
C1 N1 C5 C4 . 1.5(4)
Ni1 N1 C5 C4 . -177.81(19)
C3 C4 C5 N1 . -0.4(4)
C10 N2 C6 C7 . -3.5(4)
Ni1 N2 C6 C7 . 166.0(2)
C10 N2 C6 C1 . 177.2(2)
Ni1 N2 C6 C1 . -13.3(3)
N1 C1 C6 N2 . 9.6(3)
C2 C1 C6 N2 . -169.3(2)
N1 C1 C6 C7 . -169.7(2)
C2 C1 C6 C7 . 11.4(4)
N2 C6 C7 C8 . 0.9(4)
C1 C6 C7 C8 . -179.8(3)
C6 C7 C8 C9 . 2.4(5)
C7 C8 C9 C10 . -3.0(5)
C6 N2 C10 C9 . 2.8(4)
Ni1 N2 C10 C9 . -165.1(2)
C8 C9 C10 N2 . 0.4(5)
C15 N3 C11 C12 . -3.0(4)
Ni1 N3 C11 C12 . 168.3(2)
C15 N3 C11 C16 . 177.6(2)
Ni1 N3 C11 C16 . -11.1(3)
N3 C11 C12 C13 . 0.1(4)
C16 C11 C12 C13 . 179.5(3)
C11 C12 C13 C14 . 2.8(5)
C12 C13 C14 C15 . -2.8(5)
C11 N3 C15 C14 . 3.0(4)
Ni1 N3 C15 C14 . -167.2(2)
C13 C14 C15 N3 . -0.1(4)
C20 N4 C16 C17 . 0.1(4)
Ni1 N4 C16 C17 . -177.2(2)
C20 N4 C16 C11 . -179.1(2)
Ni1 N4 C16 C11 . 3.6(3)
N3 C11 C16 N4 . 5.0(3)
C12 C11 C16 N4 . -174.4(2)
N3 C11 C16 C17 . -174.2(2)
C12 C11 C16 C17 . 6.4(4)
N4 C16 C17 C18 . -1.3(4)
C11 C16 C17 C18 . 177.9(2)
C16 C17 C18 C19 . 1.4(5)
C17 C18 C19 C20 . -0.4(5)
C16 N4 C20 C19 . 1.0(4)
Ni1 N4 C20 C19 . 177.8(2)
C18 C19 C20 N4 . -0.8(4)
C25 N5 C21 C22 . -1.5(3)
Ni1 N5 C21 C22 . 169.07(18)
C25 N5 C21 C26 . 179.6(2)
Ni1 N5 C21 C26 . -9.9(2)
N5 C21 C22 C23 . 1.0(4)
C26 C21 C22 C23 . 179.8(2)
C21 C22 C23 C24 . 0.5(4)
C22 C23 C24 C25 . -1.4(4)
C21 N5 C25 C24 . 0.5(4)
Ni1 N5 C25 C24 . -168.87(19)
C23 C24 C25 N5 . 0.9(4)
C30 N6 C26 C27 . -3.1(3)
Ni1 N6 C26 C27 . 164.63(18)
C30 N6 C26 C21 . 177.5(2)
Ni1 N6 C26 C21 . -14.8(2)
N5 C21 C26 N6 . 16.4(3)
C22 C21 C26 N6 . -162.5(2)
N5 C21 C26 C27 . -163.0(2)
C22 C21 C26 C27 . 18.1(4)
N6 C26 C27 C28 . 2.1(4)
C21 C26 C27 C28 . -178.5(2)
C26 C27 C28 C29 . 0.7(4)
C27 C28 C29 C30 . -2.4(4)
C26 N6 C30 C29 . 1.3(4)
Ni1 N6 C30 C29 . -165.05(19)
C28 C29 C30 N6 . 1.5(4)
C36A C31A C32A C33A . -3.8(8)
C37A C31A C32A C33A . 173.1(7)
C31A C32A C33A C34 . 2.9(13)
C35A C34 C33A C32A . -0.5(14)
C40 C34 C33A C32A . -174.6(7)
C33A C34 C35A C36A . -1.0(13)
C40 C34 C35A C36A . 173.0(6)
C34 C35A C36A C31A . 0.1(11)
C32A C31A C36A C35A . 2.3(7)
C37A C31A C36A C35A . -174.7(6)
C36A C31A C37A C39A . -21.1(6)
C32A C31A C37A C39A . 162.1(5)
C36A C31A C37A C38A . -140.9(4)
C32A C31A C37A C38A . 42.3(5)
C36A C31A C37A C37A 2_667 97.6(5)
C32A C31A C37A C37A 2_667 -79.2(5)
C37B C31B C32B C33B . 177(3)
C36B C31B C32B C33B . -2(3)
C31B C32B C33B C34 . -6(5)
C35B C34 C33B C32B . 14(5)
C40 C34 C33B C32B . 179(2)
C33B C34 C35B C36B . -15(5)
C40 C34 C35B C36B . 179(2)
C34 C35B C36B C31B . 8(4)
C32B C31B C36B C35B . 1(2)
C37B C31B C36B C35B . -178(2)
C32B C31B C37B C39B . 179.1(18)
C36B C31B C37B C39B . -2(2)
C32B C31B C37B C38B . 8.8(19)
C36B C31B C37B C38B . -172.0(14)
C35B C34 C40 C41 . 179(2)
C35A C34 C40 C41 . -169.8(6)
C33A C34 C40 C41 . 3.9(8)
C33B C34 C40 C41 . 14(2)
C35B C34 C40 C42 . -6(2)
C35A C34 C40 C42 . 5.4(7)
C33A C34 C40 C42 . 179.2(7)
C33B C34 C40 C42 . -171(2)
C46 C43 C44 C45 2_676 178.4(3)
C45 C43 C44 C45 2_676 0.0(4)
C44 C43 C45 C44 2_676 0.0(4)
C46 C43 C45 C44 2_676 -178.4(3)
C44 C43 C46 C47 . -179.7(2)
C45 C43 C46 C47 . -1.4(4)
C44 C43 C46 C48 . -2.4(4)
C45 C43 C46 C48 . 175.9(2)
C52 C49 C50 C51 2_666 -179.5(3)
C51 C49 C50 C51 2_666 -0.6(4)
C52 C49 C51 C50 2_666 179.5(3)
C50 C49 C51 C50 2_666 0.6(4)
C50 C49 C52 C53 . -1.1(4)
C51 C49 C52 C53 . -179.9(2)
C50 C49 C52 C54 . 178.3(3)
C51 C49 C52 C54 . -0.6(4)

_cod_database_fobs_code 2241974
